data_7150996
loop_
_publ_author_name
'Vatmurge, Namdev S.'
'Hazra, Braja G.'
'Pore, Vandana S.'
'Shirazi, Fazal'
'Deshpande, Mukund V.'
'Kadreppa, Sreenath'
'Chattopadhyay, Samit'
'Gonnade, Rajesh G.'

_publ_section_title
;
 Synthesis and biological evaluation of bile acid dimers linked with
 1,2,3-triazole and bis-\b-lactam
;
_journal_issue 20
_journal_name_full 'Organic &amp; Biomolecular Chemistry'
_journal_page_first 3823
_journal_page_last 3830
_journal_paper_doi 10.1039/B809221d
_journal_volume 6
_journal_year 2008
_chemical_formula_moiety 'C20 H18 N8 O2'
_chemical_formula_sum 'C20 H18 N8 O2'
_chemical_formula_weight 402.42
_chemical_name_systematic
;
1-[3'-azido-4'-phenylazetidine-2'-one-1'-yl]-2-
[3"-azido-4"-phenylazetidine-2"-one-1"-yl]ethane
;
_space_group_IT_number 14
_symmetry_cell_setting monoclinic
_symmetry_space_group_name_Hall '-P 2ybc'
_symmetry_space_group_name_H-M 'P 1 21/c 1'
_atom_sites_solution_hydrogens geom
_atom_sites_solution_primary direct
_atom_sites_solution_secondary difmap
_audit_creation_method SHELXL-97
_cell_angle_alpha 90.00
_cell_angle_beta 109.453(9)
_cell_angle_gamma 90.00
_cell_formula_units_Z 2
_cell_length_a 13.196(8)
_cell_length_b 5.751(4)
_cell_length_c 13.632(8)
_cell_measurement_reflns_used 3664
_cell_measurement_temperature 297(2)
_cell_measurement_theta_max 27.77
_cell_measurement_theta_min 3.05
_cell_volume 975.5(11)
_computing_cell_refinement 'SAINT (Bruker, 2003)'
_computing_data_collection 'SMART (Bruker, 2003)'
_computing_data_reduction SAINT
_computing_molecular_graphics 'ORTEP-3 (Farrugia, 1997) and Mercury (Macrae et al., 2006)'
_computing_publication_material 'SHELXTL (Bruker, 2003)'
_computing_structure_refinement 'SHELXL97 (Sheldrick, 1997)'
_computing_structure_solution 'SHELXS97 (Sheldrick, 1997)'
_diffrn_ambient_temperature 297(2)
_diffrn_measured_fraction_theta_full 0.999
_diffrn_measured_fraction_theta_max 0.999
_diffrn_measurement_device 'Bruker Smart APEX'
_diffrn_measurement_device_type 'CCD Area Detector'
_diffrn_measurement_method 'Phi and Omega Scan'
_diffrn_radiation_monochromator graphite
_diffrn_radiation_source 'fine-focus sealed tube'
_diffrn_radiation_type MoK\a
_diffrn_radiation_wavelength 0.71073
_diffrn_reflns_av_R_equivalents 0.0208
_diffrn_reflns_av_sigmaI/netI 0.0152
_diffrn_reflns_limit_h_max 15
_diffrn_reflns_limit_h_min -15
_diffrn_reflns_limit_k_max 6
_diffrn_reflns_limit_k_min -6
_diffrn_reflns_limit_l_max 16
_diffrn_reflns_limit_l_min -16
_diffrn_reflns_number 8813
_diffrn_reflns_theta_full 25.00
_diffrn_reflns_theta_max 25.00
_diffrn_reflns_theta_min 3.04
_exptl_absorpt_coefficient_mu 0.095
_exptl_absorpt_correction_T_max 0.9878
_exptl_absorpt_correction_T_min 0.9296
_exptl_absorpt_correction_type multi-scan
_exptl_absorpt_process_details 'bruker sadabs'
_exptl_crystal_colour colourless'
_exptl_crystal_density_diffrn 1.370
_exptl_crystal_density_method 'not measured'
_exptl_crystal_description needle
_exptl_crystal_F_000 420
_exptl_crystal_size_max 0.78
_exptl_crystal_size_mid 0.15
_exptl_crystal_size_min 0.13
_refine_diff_density_max 0.149
_refine_diff_density_min -0.128
_refine_diff_density_rms 0.030
_refine_ls_extinction_method none
_refine_ls_goodness_of_fit_ref 1.070
_refine_ls_hydrogen_treatment riding
_refine_ls_matrix_type full
_refine_ls_number_parameters 136
_refine_ls_number_reflns 1715
_refine_ls_number_restraints 0
_refine_ls_restrained_S_all 1.070
_refine_ls_R_factor_all 0.0399
_refine_ls_R_factor_gt 0.0359
_refine_ls_shift/su_max 0.000
_refine_ls_shift/su_mean 0.000
_refine_ls_structure_factor_coef Fsqd
_refine_ls_weighting_details 'calc w=1/[\s^2^(Fo^2^)+(0.0419P)^2^+0.2023P] where P=(Fo^2^+2Fc^2^)/3'
_refine_ls_weighting_scheme calc
_refine_ls_wR_factor_gt 0.0896
_refine_ls_wR_factor_ref 0.0930
_reflns_number_gt 1538
_reflns_number_total 1715
_reflns_threshold_expression >2sigma(I)
_cod_data_source_file B809221d.txt
_cod_data_source_block 4
_cod_depositor_comments
;
The following automatic conversions were performed:
'_symmetry_cell_setting' value 'Monoclinic' changed to 'monoclinic'
according to '/home/saulius/struct/CIF-dictionaries/cif_core.dic'
dictionary named 'cif_core.dic' version 2.4.1 from 2010-06-29.

Automatic conversion script
Id: cif_fix_enum 1527 2010-12-29 10:47:43Z saulius 
;
_cod_original_cell_volume 975.4(10)
_cod_original_sg_symbol_H-M 'P 21/c'
_cod_database_code 7150996

loop_
_symmetry_equiv_pos_as_xyz
'x, y, z'
'-x, y+1/2, -z+1/2'
'-x, -y, -z'
'x, -y-1/2, z-1/2'

loop_
_atom_site_label
_atom_site_type_symbol
_atom_site_fract_x
_atom_site_fract_y
_atom_site_fract_z
_atom_site_U_iso_or_equiv
_atom_site_adp_type
_atom_site_occupancy
_atom_site_symmetry_multiplicity
_atom_site_calc_flag
_atom_site_refinement_flags
_atom_site_disorder_assembly
_atom_site_disorder_group
O1 O 0.49932(10) 0.9761(2) 0.32493(10) 0.0765(4) Uani 1 1 d . . .
N1 N 0.41808(8) 0.6790(2) 0.38820(9) 0.0471(3) Uani 1 1 d . . .
N2 N 0.24536(10) 0.9250(2) 0.19948(10) 0.0615(4) Uani 1 1 d . . .
N3 N 0.25915(9) 1.0675(2) 0.13832(9) 0.0516(3) Uani 1 1 d . . .
N4 N 0.26118(13) 1.2082(3) 0.08218(12) 0.0771(5) Uani 1 1 d . . .
C1 C 0.43215(11) 0.8306(2) 0.31892(12) 0.0495(4) Uani 1 1 d . . .
C2 C 0.32989(11) 0.7501(3) 0.23467(10) 0.0466(3) Uani 1 1 d . . .
H2 H 0.3438 0.6689 0.1772 0.056 Uiso 1 1 calc R . .
C3 C 0.31597(10) 0.5826(2) 0.31849(10) 0.0433(3) Uani 1 1 d . . .
H3 H 0.3242 0.4200 0.3010 0.052 Uiso 1 1 calc R . .
C4 C 0.22010(10) 0.6137(2) 0.35299(10) 0.0417(3) Uani 1 1 d . . .
C5 C 0.20996(12) 0.8024(3) 0.41183(11) 0.0508(4) Uani 1 1 d . . .
H5 H 0.2644 0.9130 0.4325 0.061 Uiso 1 1 calc R . .
C6 C 0.11951(13) 0.8274(3) 0.44000(12) 0.0591(4) Uani 1 1 d . . .
H6 H 0.1135 0.9536 0.4803 0.071 Uiso 1 1 calc R . .
C7 C 0.03819(12) 0.6664(3) 0.40870(12) 0.0598(4) Uani 1 1 d . . .
H7 H -0.0229 0.6841 0.4276 0.072 Uiso 1 1 calc R . .
C8 C 0.04696(12) 0.4803(3) 0.34987(12) 0.0602(4) Uani 1 1 d . . .
H8 H -0.0085 0.3721 0.3282 0.072 Uiso 1 1 calc R . .
C9 C 0.13797(11) 0.4526(3) 0.32263(11) 0.0510(4) Uani 1 1 d . . .
H9 H 0.1441 0.3242 0.2835 0.061 Uiso 1 1 calc R . .
C10 C 0.48117(12) 0.6237(3) 0.49459(12) 0.0541(4) Uani 1 1 d . . .
H10A H 0.4381 0.6500 0.5390 0.065 Uiso 1 1 calc R . .
H10B H 0.5430 0.7264 0.5175 0.065 Uiso 1 1 calc R . .

loop_
_atom_site_aniso_label
_atom_site_aniso_U_11
_atom_site_aniso_U_22
_atom_site_aniso_U_33
_atom_site_aniso_U_23
_atom_site_aniso_U_13
_atom_site_aniso_U_12
O1 0.0651(7) 0.0689(7) 0.0970(9) 0.0068(7) 0.0289(6) -0.0213(6)
N1 0.0370(6) 0.0505(7) 0.0503(6) 0.0034(5) 0.0099(5) -0.0024(5)
N2 0.0550(7) 0.0770(9) 0.0611(8) 0.0238(7) 0.0307(6) 0.0229(7)
N3 0.0487(7) 0.0583(8) 0.0454(7) 0.0025(6) 0.0127(5) 0.0072(6)
N4 0.0852(11) 0.0715(10) 0.0700(9) 0.0206(8) 0.0196(8) 0.0050(8)
C1 0.0433(8) 0.0472(8) 0.0626(9) 0.0028(7) 0.0236(7) 0.0021(6)
C2 0.0425(7) 0.0540(8) 0.0481(7) 0.0019(6) 0.0217(6) 0.0078(6)
C3 0.0389(7) 0.0428(7) 0.0474(7) -0.0028(6) 0.0134(6) -0.0010(5)
C4 0.0399(7) 0.0442(7) 0.0397(7) 0.0040(5) 0.0115(5) -0.0018(6)
C5 0.0493(8) 0.0487(8) 0.0571(8) -0.0052(6) 0.0212(7) -0.0070(6)
C6 0.0619(10) 0.0633(10) 0.0597(9) -0.0035(7) 0.0302(8) 0.0052(8)
C7 0.0464(8) 0.0790(11) 0.0605(9) 0.0134(8) 0.0264(7) 0.0038(8)
C8 0.0450(8) 0.0695(10) 0.0651(9) 0.0050(8) 0.0170(7) -0.0134(7)
C9 0.0474(8) 0.0518(8) 0.0513(8) -0.0030(6) 0.0130(6) -0.0079(6)
C10 0.0471(8) 0.0584(9) 0.0518(8) -0.0030(7) 0.0096(6) 0.0035(7)

loop_
_atom_type_symbol
_atom_type_description
_atom_type_scat_dispersion_real
_atom_type_scat_dispersion_imag
_atom_type_scat_source
C C 0.0033 0.0016 'International Tables Vol C Tables 4.2.6.8 and 6.1.1.4'
H H 0.0000 0.0000 'International Tables Vol C Tables 4.2.6.8 and 6.1.1.4'
O O 0.0106 0.0060 'International Tables Vol C Tables 4.2.6.8 and 6.1.1.4'
N N 0.0061 0.0033 'International Tables Vol C Tables 4.2.6.8 and 6.1.1.4'

loop_
_geom_angle_atom_site_label_1
_geom_angle_atom_site_label_2
_geom_angle_atom_site_label_3
_geom_angle
_geom_angle_site_symmetry_1
_geom_angle_site_symmetry_3
_geom_angle_publ_flag
C1 N1 C10 132.80(12) . . ?
C1 N1 C3 95.83(11) . . ?
C10 N1 C3 131.37(12) . . ?
N3 N2 C2 114.47(12) . . ?
N4 N3 N2 172.27(15) . . ?
O1 C1 N1 132.51(15) . . ?
O1 C1 C2 135.30(14) . . ?
N1 C1 C2 92.17(11) . . ?
N2 C2 C1 115.25(13) . . ?
N2 C2 C3 113.88(11) . . ?
C1 C2 C3 85.74(11) . . ?
N1 C3 C4 116.00(11) . . ?
N1 C3 C2 86.23(10) . . ?
C4 C3 C2 118.43(11) . . ?
C9 C4 C5 118.88(13) . . ?
C9 C4 C3 119.07(13) . . ?
C5 C4 C3 122.02(12) . . ?
C6 C5 C4 120.25(14) . . ?
C7 C6 C5 120.21(15) . . ?
C8 C7 C6 120.05(14) . . ?
C7 C8 C9 120.03(14) . . ?
C8 C9 C4 120.58(15) . . ?
N1 C10 C10 111.63(16) . 3_666 ?

loop_
_geom_bond_atom_site_label_1
_geom_bond_atom_site_label_2
_geom_bond_distance
_geom_bond_site_symmetry_2
_geom_bond_publ_flag
O1 C1 1.2017(18) . ?
N1 C1 1.3427(18) . ?
N1 C10 1.447(2) . ?
N1 C3 1.4740(18) . ?
N2 N3 1.2252(18) . ?
N2 C2 1.4593(19) . ?
N3 N4 1.1200(18) . ?
C1 C2 1.524(2) . ?
C2 C3 1.551(2) . ?
C3 C4 1.4999(19) . ?
C4 C9 1.380(2) . ?
C4 C5 1.382(2) . ?
C5 C6 1.378(2) . ?
C6 C7 1.373(2) . ?
C7 C8 1.365(2) . ?
C8 C9 1.379(2) . ?
C10 C10 1.499(3) 3_666 ?

loop_
_geom_torsion_atom_site_label_1
_geom_torsion_atom_site_label_2
_geom_torsion_atom_site_label_3
_geom_torsion_atom_site_label_4
_geom_torsion
_geom_torsion_site_symmetry_1
_geom_torsion_site_symmetry_2
_geom_torsion_site_symmetry_3
_geom_torsion_site_symmetry_4
_geom_torsion_publ_flag
C2 N2 N3 N4 179(100) . . . . ?
C10 N1 C1 O1 -4.0(3) . . . . ?
C3 N1 C1 O1 176.84(17) . . . . ?
C10 N1 C1 C2 177.78(14) . . . . ?
C3 N1 C1 C2 -1.39(10) . . . . ?
N3 N2 C2 C1 78.66(17) . . . . ?
N3 N2 C2 C3 175.50(12) . . . . ?
O1 C1 C2 N2 -62.4(2) . . . . ?
N1 C1 C2 N2 115.76(12) . . . . ?
O1 C1 C2 C3 -176.82(18) . . . . ?
N1 C1 C2 C3 1.32(10) . . . . ?
C1 N1 C3 C4 -118.55(13) . . . . ?
C10 N1 C3 C4 62.26(19) . . . . ?
C1 N1 C3 C2 1.37(10) . . . . ?
C10 N1 C3 C2 -177.83(14) . . . . ?
N2 C2 C3 N1 -116.98(13) . . . . ?
C1 C2 C3 N1 -1.20(9) . . . . ?
N2 C2 C3 C4 0.67(18) . . . . ?
C1 C2 C3 C4 116.44(13) . . . . ?
N1 C3 C4 C9 -151.51(12) . . . . ?
C2 C3 C4 C9 108.06(15) . . . . ?
N1 C3 C4 C5 30.37(18) . . . . ?
C2 C3 C4 C5 -70.06(17) . . . . ?
C9 C4 C5 C6 0.4(2) . . . . ?
C3 C4 C5 C6 178.54(13) . . . . ?
C4 C5 C6 C7 -0.8(2) . . . . ?
C5 C6 C7 C8 0.3(2) . . . . ?
C6 C7 C8 C9 0.6(2) . . . . ?
C7 C8 C9 C4 -1.0(2) . . . . ?
C5 C4 C9 C8 0.5(2) . . . . ?
C3 C4 C9 C8 -177.69(13) . . . . ?
C1 N1 C10 C10 -117.63(19) . . . 3_666 ?
C3 N1 C10 C10 61.3(2) . . . 3_666 ?
